data_7115560
loop_
_publ_author_name
'Anupal Gogoi'
'Anju Modi'
'Srimanta Guin'
'Saroj Kumar Rout'
'Debapratim Das'
'Bhisma K. Patel'

_publ_section_title
;
 A metal free domino synthesis of 3-aroylindoles via two sp3 C-H
 activation
;
_journal_name_full Chem.Commun.
_journal_page_first 10445
_journal_paper_doi 10.1039/C4cc04407J
_journal_volume 50
_journal_year 2014
_chemical_formula_moiety 'C19 H17 N O'
_chemical_formula_sum 'C19 H17 N O'
_chemical_formula_weight 275.34
_chemical_name_systematic
; 
 ? 
;
_space_group_IT_number 2
_symmetry_cell_setting triclinic
_symmetry_space_group_name_Hall '-P 1'
_symmetry_space_group_name_H-M 'P -1'
_atom_sites_solution_hydrogens geom
_atom_sites_solution_primary direct
_atom_sites_solution_secondary difmap
_audit_creation_method SHELXL-97
_cell_angle_alpha 107.554(5)
_cell_angle_beta 102.789(5)
_cell_angle_gamma 103.850(4)
_cell_formula_units_Z 2
_cell_length_a 7.5607(4)
_cell_length_b 9.6755(6)
_cell_length_c 11.3520(10)
_cell_measurement_temperature 296(2)
_cell_measurement_theta_max 28.21
_cell_measurement_theta_min 2.34
_cell_volume 729.07(10)
_computing_cell_refinement 'Bruker SMART'
_computing_data_collection 'Bruker SMART'
_computing_data_reduction 'Bruker SAINT'
_computing_molecular_graphics 'Bruker SHELXTL'
_computing_publication_material 'Bruker SHELXTL'
_computing_structure_refinement 'SHELXL-97 (Sheldrick, 1997)'
_computing_structure_solution 'SHELXS-97 (Sheldrick, 1990)'
_diffrn_ambient_temperature 296(2)
_diffrn_measured_fraction_theta_full 0.995
_diffrn_measured_fraction_theta_max 0.995
_diffrn_measurement_device_type 'CCD area detector'
_diffrn_measurement_method 'phi and omega scans'
_diffrn_radiation_monochromator graphite
_diffrn_radiation_source 'fine-focus sealed tube'
_diffrn_radiation_type MoK\a
_diffrn_radiation_wavelength 0.71073
_diffrn_reflns_av_R_equivalents 0.0200
_diffrn_reflns_av_sigmaI/netI 0.0217
_diffrn_reflns_limit_h_max 9
_diffrn_reflns_limit_h_min -10
_diffrn_reflns_limit_k_max 12
_diffrn_reflns_limit_k_min -11
_diffrn_reflns_limit_l_max 15
_diffrn_reflns_limit_l_min -13
_diffrn_reflns_number 10212
_diffrn_reflns_theta_full 28.53
_diffrn_reflns_theta_max 28.53
_diffrn_reflns_theta_min 1.98
_exptl_absorpt_coefficient_mu 0.077
_exptl_absorpt_correction_T_max 0.979
_exptl_absorpt_correction_T_min 0.969
_exptl_absorpt_correction_type multi-scan
_exptl_absorpt_process_details SADABS
_exptl_crystal_colour colorless
_exptl_crystal_density_diffrn 1.254
_exptl_crystal_density_method 'not measured'
_exptl_crystal_description block
_exptl_crystal_F_000 292
_exptl_crystal_size_max 0.41
_exptl_crystal_size_mid 0.35
_exptl_crystal_size_min 0.28
_refine_diff_density_max 0.237
_refine_diff_density_min -0.227
_refine_diff_density_rms 0.045
_refine_ls_extinction_method none
_refine_ls_goodness_of_fit_ref 0.932
_refine_ls_matrix_type full
_refine_ls_number_parameters 191
_refine_ls_number_reflns 3382
_refine_ls_number_restraints 0
_refine_ls_restrained_S_all 0.932
_refine_ls_R_factor_all 0.0634
_refine_ls_R_factor_gt 0.0487
_refine_ls_shift/su_max 0.000
_refine_ls_shift/su_mean 0.000
_refine_ls_structure_factor_coef Fsqd
_refine_ls_weighting_details 'calc w=1/[\s^2^(Fo^2^)+(0.1655P)^2^+0.0000P] where P=(Fo^2^+2Fc^2^)/3'
_refine_ls_weighting_scheme calc
_refine_ls_wR_factor_gt 0.1733
_refine_ls_wR_factor_ref 0.1981
_reflns_number_gt 2529
_reflns_number_total 3682
_reflns_threshold_expression >2sigma(I)
_cod_data_source_file c4cc04407j2.cif
_cod_data_source_block ag
_cod_original_cell_volume 729.07(9)
_cod_original_sg_symbol_H-M P-1
_cod_database_code 7115560

loop_
_symmetry_equiv_pos_as_xyz
'x, y, z'
'-x, -y, -z'

loop_
_atom_site_label
_atom_site_type_symbol
_atom_site_fract_x
_atom_site_fract_y
_atom_site_fract_z
_atom_site_U_iso_or_equiv
_atom_site_adp_type
_atom_site_occupancy
_atom_site_symmetry_multiplicity
_atom_site_calc_flag
_atom_site_refinement_flags
C14 C 0.16591(18) 1.01967(16) 0.89450(14) 0.0525(4) Uani 1 1 d .
C9 C 0.15689(17) 0.81001(15) 0.94600(12) 0.0463(3) Uani 1 1 d .
C13 C 0.08479(18) 0.85375(15) 0.84484(13) 0.0483(3) Uani 1 1 d .
C6 C -0.10328(19) 0.58860(16) 0.66890(12) 0.0514(4) Uani 1 1 d .
C8 C -0.06405(19) 0.75803(17) 0.72055(13) 0.0528(4) Uani 1 1 d .
C19 C 0.28527(18) 1.06644(16) 1.02335(15) 0.0546(4) Uani 1 1 d .
C5 C -0.2910(2) 0.48889(19) 0.61127(14) 0.0602(4) Uani 1 1 d .
H5 H -0.3920 0.5282 0.6101 0.072 Uiso 1 1 calc R
C10 C 0.1442(2) 0.67039(18) 0.97920(15) 0.0576(4) Uani 1 1 d .
H10A H 0.2061 0.6067 0.9315 0.069 Uiso 1 1 calc R
H10B H 0.0114 0.6100 0.9596 0.069 Uiso 1 1 calc R
C1 C 0.04473(19) 0.52587(17) 0.66770(13) 0.0562(4) Uani 1 1 d .
H1 H 0.1718 0.5901 0.7062 0.067 Uiso 1 1 calc R
C2 C 0.0044(2) 0.36963(18) 0.60998(14) 0.0590(4) Uani 1 1 d .
H2 H 0.1052 0.3304 0.6086 0.071 Uiso 1 1 calc R
C18 C 0.3883(2) 1.21953(19) 1.1025(2) 0.0736(5) Uani 1 1 d .
H18 H 0.4643 1.2481 1.1881 0.088 Uiso 1 1 calc R
C4 C -0.3306(2) 0.33225(19) 0.55557(15) 0.0657(4) Uani 1 1 d .
H4 H -0.4577 0.2678 0.5187 0.079 Uiso 1 1 calc R
C15 C 0.1543(2) 1.13206(18) 0.84180(18) 0.0675(5) Uani 1 1 d .
H15 H 0.0786 1.1048 0.7564 0.081 Uiso 1 1 calc R
C3 C -0.1837(2) 0.26941(18) 0.55376(13) 0.0613(4) Uani 1 1 d .
C12 C 0.3512(2) 0.9066(2) 1.16590(15) 0.0683(5) Uani 1 1 d .
H12A H 0.3218 0.9663 1.2399 0.082 Uiso 1 1 calc R
H12B H 0.4892 0.9301 1.1876 0.082 Uiso 1 1 calc R
C11 C 0.2495(3) 0.7352(2) 1.12556(16) 0.0712(5) Uani 1 1 d .
H11A H 0.1590 0.7187 1.1726 0.085 Uiso 1 1 calc R
H11B H 0.3423 0.6846 1.1449 0.085 Uiso 1 1 calc R
C16 C 0.2569(3) 1.2836(2) 0.9186(2) 0.0841(6) Uani 1 1 d .
H16 H 0.2496 1.3587 0.8841 0.101 Uiso 1 1 calc R
C7 C -0.2263(3) 0.0988(2) 0.49117(18) 0.0821(5) Uani 1 1 d .
H7A H -0.2098 0.0747 0.4067 0.123 Uiso 1 1 calc R
H7B H -0.3563 0.0460 0.4823 0.123 Uiso 1 1 calc R
H7C H -0.1400 0.0671 0.5446 0.123 Uiso 1 1 calc R
C17 C 0.3713(3) 1.3270(2) 1.0466(2) 0.0845(6) Uani 1 1 d .
H17 H 0.4379 1.4305 1.0958 0.101 Uiso 1 1 calc R
N1 N 0.27382(14) 0.93549(13) 1.05131(11) 0.0518(3) Uani 1 1 d .
O1 O -0.15887(16) 0.81420(14) 0.65734(11) 0.0740(4) Uani 1 1 d .

loop_
_atom_site_aniso_label
_atom_site_aniso_U_11
_atom_site_aniso_U_22
_atom_site_aniso_U_33
_atom_site_aniso_U_23
_atom_site_aniso_U_13
_atom_site_aniso_U_12
C14 0.0486(7) 0.0522(8) 0.0670(9) 0.0255(7) 0.0278(6) 0.0214(6)
C9 0.0444(6) 0.0490(8) 0.0483(7) 0.0182(6) 0.0182(5) 0.0173(5)
C13 0.0487(6) 0.0500(8) 0.0526(7) 0.0219(6) 0.0203(6) 0.0199(6)
C6 0.0535(7) 0.0610(9) 0.0389(6) 0.0186(6) 0.0110(5) 0.0208(6)
C8 0.0533(7) 0.0622(9) 0.0512(7) 0.0270(7) 0.0179(6) 0.0251(6)
C19 0.0462(7) 0.0508(8) 0.0677(9) 0.0173(7) 0.0270(6) 0.0154(6)
C5 0.0529(7) 0.0717(10) 0.0527(8) 0.0221(7) 0.0096(6) 0.0230(7)
C10 0.0638(8) 0.0608(9) 0.0590(8) 0.0306(7) 0.0226(7) 0.0261(7)
C1 0.0521(7) 0.0653(9) 0.0479(7) 0.0177(6) 0.0145(6) 0.0193(6)
C2 0.0646(8) 0.0660(10) 0.0478(7) 0.0180(7) 0.0171(6) 0.0289(7)
C18 0.0505(8) 0.0607(10) 0.0925(12) 0.0083(9) 0.0289(8) 0.0089(7)
C4 0.0570(8) 0.0694(10) 0.0530(8) 0.0162(7) 0.0060(6) 0.0094(7)
C15 0.0695(9) 0.0637(10) 0.0922(12) 0.0404(9) 0.0412(9) 0.0325(8)
C3 0.0751(9) 0.0612(10) 0.0397(7) 0.0151(6) 0.0118(6) 0.0194(7)
C12 0.0574(8) 0.0948(13) 0.0495(8) 0.0213(8) 0.0138(6) 0.0301(8)
C11 0.0833(11) 0.0875(13) 0.0608(10) 0.0400(9) 0.0239(8) 0.0424(9)
C16 0.0799(11) 0.0593(11) 0.1359(19) 0.0476(12) 0.0534(13) 0.0304(9)
C7 0.0987(13) 0.0636(11) 0.0665(11) 0.0134(9) 0.0144(10) 0.0213(10)
C17 0.0669(10) 0.0493(10) 0.1318(18) 0.0219(11) 0.0455(11) 0.0120(8)
N1 0.0456(6) 0.0575(7) 0.0504(6) 0.0168(6) 0.0151(5) 0.0180(5)
O1 0.0783(7) 0.0791(8) 0.0682(7) 0.0349(6) 0.0078(6) 0.0371(6)

loop_
_atom_type_symbol
_atom_type_description
_atom_type_scat_dispersion_real
_atom_type_scat_dispersion_imag
_atom_type_scat_source
C C 0.0033 0.0016 'International Tables Vol C Tables 4.2.6.8 and 6.1.1.4'
H H 0.0000 0.0000 'International Tables Vol C Tables 4.2.6.8 and 6.1.1.4'
N N 0.0061 0.0033 'International Tables Vol C Tables 4.2.6.8 and 6.1.1.4'
O O 0.0106 0.0060 'International Tables Vol C Tables 4.2.6.8 and 6.1.1.4'

loop_
_geom_angle_atom_site_label_1
_geom_angle_atom_site_label_2
_geom_angle_atom_site_label_3
_geom_angle
C15 C14 C19 118.41(14)
C15 C14 C13 134.59(15)
C19 C14 C13 106.96(13)
N1 C9 C13 109.82(13)
N1 C9 C10 109.05(12)
C13 C9 C10 141.10(13)
C9 C13 C14 105.98(12)
C9 C13 C8 127.79(13)
C14 C13 C8 125.65(13)
C5 C6 C1 117.95(13)
C5 C6 C8 120.10(12)
C1 C6 C8 121.78(13)
O1 C8 C13 121.25(14)
O1 C8 C6 119.25(13)
C13 C8 C6 119.50(12)
N1 C19 C18 129.53(16)
N1 C19 C14 107.21(13)
C18 C19 C14 123.25(15)
C4 C5 C6 121.14(13)
C9 C10 C11 103.92(13)
C2 C1 C6 120.66(13)
C1 C2 C3 121.44(13)
C17 C18 C19 116.34(19)
C5 C4 C3 121.08(14)
C16 C15 C14 118.87(18)
C4 C3 C2 117.72(14)
C4 C3 C7 121.22(15)
C2 C3 C7 121.06(15)
N1 C12 C11 102.95(13)
C12 C11 C10 107.47(13)
C15 C16 C17 121.56(18)
C18 C17 C16 121.55(17)
C9 N1 C19 110.02(12)
C9 N1 C12 115.46(13)
C19 N1 C12 134.47(13)

loop_
_geom_bond_atom_site_label_1
_geom_bond_atom_site_label_2
_geom_bond_distance
C14 C15 1.401(2)
C14 C19 1.407(2)
C14 C13 1.4494(19)
C9 N1 1.3518(17)
C9 C13 1.3862(19)
C9 C10 1.4957(19)
C13 C8 1.458(2)
C6 C5 1.3880(19)
C6 C1 1.3957(19)
C6 C8 1.493(2)
C8 O1 1.2321(17)
C19 N1 1.3841(19)
C19 C18 1.394(2)
C5 C4 1.381(2)
C10 C11 1.528(2)
C1 C2 1.379(2)
C2 C3 1.391(2)
C18 C17 1.388(3)
C4 C3 1.389(2)
C15 C16 1.377(3)
C3 C7 1.506(2)
C12 N1 1.440(2)
C12 C11 1.525(3)
C16 C17 1.392(3)
